data_8100721
loop_
_publ_author_name
'Karolak-Wojciechowska, Janina'
'Fruzi\'nski, Andrzej'
'Paluchowska, Maria'
'Mokrosz, Maria'

_publ_section_title
;
Crystal structure of trans-1-(2-methoxyphenyl)-4-[4-(2-phthalimido)
cyclohexyl]-piperazine chloride monohydrate, (C~25~H~30~N~3~O~3~)Cl 
&#x00B7; H~2~O
;
_journal_issue 3
_journal_name_full 'Zeitschrift f\"ur Kristallographie - New Crystal Structures'
_journal_page_first 437
_journal_page_last 438
_journal_volume 217
_journal_year 2002
_chemical_formula_moiety 'C25 H30 N3 O3+ .Cl- .H2O'
_chemical_formula_structural '(C25 H30 N3 O3). Cl . H2O'
_chemical_formula_sum 'C25 H32 Cl N3 O4'
_chemical_formula_weight 472.00
_space_group_IT_number 14
_symmetry_cell_setting monoclinic
_symmetry_space_group_name_Hall '-P 2ybc'
_symmetry_space_group_name_H-M 'P 1 21/c 1'
_cell_angle_alpha 90.00
_cell_angle_beta 101.51(3)
_cell_angle_gamma 90.00
_cell_formula_units_Z 4
_cell_length_a 14.640(3)
_cell_length_b 22.585(5)
_cell_length_c 7.4620(10)
_cell_measurement_temperature 293(2)
_cell_volume 2417.7(8)
_diffrn_ambient_temperature 293(2)
_exptl_crystal_density_diffrn 1.297
_refine_diff_density_rms 0.080
_cod_original_sg_symbol_H-M 'P 21/c'
_cod_database_code 8100721

loop_
_symmetry_equiv_pos_as_xyz
'x, y, z'
'-x, y+1/2, -z+1/2'
'-x, -y, -z'
'x, -y-1/2, z-1/2'

loop_
_atom_site_label
_atom_site_type_symbol
_atom_site_fract_x
_atom_site_fract_y
_atom_site_fract_z
_atom_site_U_iso_or_equiv
_atom_site_adp_type
_atom_site_occupancy
_atom_site_symmetry_multiplicity
_atom_site_Wyckoff_symbol
_atom_site_calc_flag
_atom_site_refinement_flags
_atom_site_disorder_assembly
_atom_site_disorder_group
Cl Cl -0.19975(9) 0.55410(6) 1.05987(16) 0.0688(4) Uani 1 4 e d . . .
N1 N -0.0345(2) 0.58068(13) 0.6322(4) 0.0404(9) Uani 1 4 e d . . .
C2 C -0.0250(3) 0.53011(17) 0.7569(6) 0.0486(12) Uani 1 4 e d . . .
H2A H -0.0305 0.5429 0.8770 0.073 Uiso 1 4 e d R . .
H2B H 0.0353 0.5124 0.7653 0.073 Uiso 1 4 e d R . .
C3 C -0.1018(3) 0.48606(16) 0.6847(6) 0.0416(10) Uani 1 4 e d . . .
H3A H -0.0949 0.4527 0.7660 0.062 Uiso 1 4 e d R . .
H3B H -0.0951 0.4723 0.5663 0.062 Uiso 1 4 e d R . .
N4 N -0.1951(2) 0.51277(13) 0.6729(4) 0.0391(8) Uani 1 4 e d . . .
H4 H -0.1979 0.5259 0.7940 0.059 Uiso 1 4 e d R . .
C5 C -0.2019(3) 0.56744(15) 0.5565(6) 0.0435(11) Uani 1 4 e d . . .
H5A H -0.2608 0.5864 0.5540 0.065 Uiso 1 4 e d R . .
H5B H -0.1983 0.5565 0.4338 0.065 Uiso 1 4 e d R . .
C6 C -0.1245(3) 0.60939(17) 0.6268(6) 0.0474(12) Uani 1 4 e d . . .
H6A H -0.1279 0.6442 0.5518 0.071 Uiso 1 4 e d R . .
H6B H -0.1292 0.6213 0.7481 0.071 Uiso 1 4 e d R . .
C7 C -0.2774(3) 0.47301(18) 0.6133(5) 0.0428(11) Uani 1 4 e d . . .
H7A H -0.3330 0.4966 0.5999 0.064 Uiso 1 4 e d R . .
C8 C -0.2776(3) 0.44204(19) 0.4292(5) 0.0492(12) Uani 1 4 e d . . .
H8A H -0.2266 0.4147 0.4424 0.074 Uiso 1 4 e d R . .
H8B H -0.2702 0.4707 0.3383 0.074 Uiso 1 4 e d R . .
C9 C -0.3671(3) 0.4068(2) 0.3706(6) 0.0535(13) Uani 1 4 e d . . .
H9A H -0.3676 0.3866 0.2571 0.080 Uiso 1 4 e d R . .
H9B H -0.4185 0.4339 0.3537 0.080 Uiso 1 4 e d R . .
C10 C -0.3780(3) 0.36246(18) 0.5204(6) 0.0473(12) Uani 1 4 e d . . .
H10A H -0.3250 0.3365 0.5359 0.071 Uiso 1 4 e d R . .
C9A C -0.3768(3) 0.3928(2) 0.7047(6) 0.0516(12) Uani 1 4 e d . . .
H9AA H -0.3839 0.3644 0.7966 0.077 Uiso 1 4 e d R . .
H9AB H -0.4272 0.4207 0.6919 0.077 Uiso 1 4 e d R . .
C8A C -0.2855(3) 0.42717(19) 0.7605(6) 0.0548(13) Uani 1 4 e d . . .
H8AA H -0.2801 0.4452 0.8787 0.082 Uiso 1 4 e d R . .
H8AB H -0.2354 0.3994 0.7659 0.082 Uiso 1 4 e d R . .
N21 N -0.4623(2) 0.32567(14) 0.4612(5) 0.0512(10) Uani 1 4 e d . . .
C22 C -0.4598(3) 0.26378(19) 0.4677(6) 0.0538(13) Uani 1 4 e d . . .
O22 O -0.3915(3) 0.23591(13) 0.5295(5) 0.0788(12) Uani 1 4 e d . . .
C23 C -0.5567(3) 0.24432(19) 0.3873(6) 0.0526(12) Uani 1 4 e d . . .
C24 C -0.5918(4) 0.1874(2) 0.3629(7) 0.0722(16) Uani 1 4 e d . . .
H24A H -0.5539 0.1530 0.3977 0.108 Uiso 1 4 e d R . .
C25 C -0.6867(4) 0.1827(2) 0.2833(8) 0.0912(19) Uani 1 4 e d . . .
H25A H -0.7167 0.1447 0.2725 0.137 Uiso 1 4 e d R . .
C26 C -0.7376(4) 0.2328(3) 0.2237(8) 0.096(2) Uani 1 4 e d . . .
H26A H -0.8001 0.2288 0.1551 0.145 Uiso 1 4 e d R . .
C27 C -0.7024(4) 0.2899(3) 0.2454(8) 0.0780(17) Uani 1 4 e d . . .
H27A H -0.7381 0.3250 0.2092 0.117 Uiso 1 4 e d R . .
C28 C -0.6096(3) 0.2941(2) 0.3358(6) 0.0555(13) Uani 1 4 e d . . .
C29 C -0.5515(3) 0.3470(2) 0.3872(6) 0.0559(13) Uani 1 4 e d . . .
O29 N -0.5752(2) 0.39796(14) 0.3722(5) 0.0512(11) Uani 1 4 e d . . .
C11 C 0.0417(3) 0.62121(18) 0.6544(5) 0.0421(11) Uani 1 4 e d . . .
C12 C 0.0460(3) 0.66039(18) 0.5087(6) 0.0497(12) Uani 1 4 e d . . .
C13 C 0.1188(3) 0.69978(19) 0.5231(7) 0.0597(14) Uani 1 4 e d . . .
H13A H 0.1223 0.7266 0.4249 0.090 Uiso 1 4 e d R . .
C14 C 0.1888(3) 0.70169(19) 0.6811(6) 0.0573(13) Uani 1 4 e d . . .
H14A H 0.2396 0.7291 0.6897 0.086 Uiso 1 4 e d R . .
C15 C 0.1849(3) 0.66323(19) 0.8212(6) 0.0514(13) Uani 1 4 e d . . .
H15A H 0.2327 0.6636 0.9301 0.077 Uiso 1 4 e d R . .
C16 C 0.1120(3) 0.62308(18) 0.8086(5) 0.0447(11) Uani 1 4 e d . . .
H16A H 0.1072 0.5964 0.9063 0.067 Uiso 1 4 e d R . .
O12 O -0.0235(2) 0.65436(14) 0.3556(4) 0.0646(10) Uani 1 4 e d . . .
C17 C -0.0171(4) 0.6847(3) 0.1935(6) 0.093(2) Uani 1 4 e d . . .
H17A H -0.0710 0.6749 0.1023 0.139 Uiso 1 4 e d R . .
H17B H -0.0156 0.7266 0.2147 0.139 Uiso 1 4 e d R . .
H17C H 0.0382 0.6730 0.1519 0.139 Uiso 1 4 e d R . .
O O -0.4299(4) 0.5352(3) 1.0729(6) 0.329(5) Uiso 1 4 e d R . .
H1 H -0.4086 0.5437 0.9827 0.493 Uiso 1 4 e d R . .
H2 H -0.4053 0.5329 1.1700 0.493 Uiso 1 4 e d R . .

loop_
_atom_site_aniso_label
_atom_site_aniso_U_11
_atom_site_aniso_U_22
_atom_site_aniso_U_33
_atom_site_aniso_U_23
_atom_site_aniso_U_13
_atom_site_aniso_U_12
Cl 0.0877(8) 0.0745(7) 0.0427(5) -0.0085(6) 0.0093(5) 0.0053(7)
N1 0.0377(17) 0.0383(17) 0.0425(19) 0.0063(15) 0.0012(15) -0.0029(15)
C2 0.052(2) 0.036(2) 0.053(3) 0.011(2) -0.002(2) 0.000(2)
C3 0.044(2) 0.0315(18) 0.049(2) 0.0023(19) 0.0092(19) -0.0012(18)
N4 0.0416(17) 0.0372(16) 0.0368(17) -0.0006(15) 0.0036(14) -0.0036(15)
C5 0.041(2) 0.0346(19) 0.051(2) 0.013(2) -0.0007(18) 0.0010(19)
C6 0.044(2) 0.037(2) 0.059(3) 0.000(2) 0.004(2) -0.0020(19)
C7 0.042(2) 0.046(2) 0.039(2) -0.0045(19) 0.0049(18) -0.0070(19)
C8 0.053(2) 0.055(2) 0.039(2) -0.010(2) 0.0096(19) -0.016(2)
C9 0.052(3) 0.060(3) 0.045(2) -0.008(2) 0.002(2) -0.012(2)
C10 0.039(2) 0.045(2) 0.054(3) -0.006(2) 0.001(2) -0.0074(19)
C9A 0.052(2) 0.060(3) 0.044(2) -0.004(2) 0.014(2) -0.020(2)
C8A 0.070(3) 0.056(3) 0.036(2) 0.003(2) 0.006(2) -0.022(2)
N21 0.047(2) 0.0372(17) 0.065(2) -0.0077(18) 0.0016(18) -0.0064(17)
C22 0.061(3) 0.043(2) 0.056(3) 0.000(2) 0.008(2) 0.002(2)
O22 0.087(2) 0.0412(17) 0.097(3) 0.0024(19) -0.009(2) 0.0049(18)
C23 0.056(3) 0.055(2) 0.048(2) -0.013(2) 0.014(2) -0.023(2)
C24 0.096(4) 0.057(3) 0.065(3) -0.015(2) 0.019(3) -0.034(3)
C25 0.116(4) 0.080(3) 0.081(4) -0.034(3) 0.026(3) -0.060(3)
C26 0.100(4) 0.112(4) 0.084(4) -0.043(3) 0.034(3) -0.048(4)
C27 0.060(3) 0.093(4) 0.077(4) -0.023(3) 0.006(3) -0.014(3)
C28 0.048(2) 0.061(3) 0.060(3) -0.015(2) 0.015(2) -0.007(2)
C29 0.045(2) 0.069(3) 0.054(3) -0.019(2) 0.009(2) -0.008(2)
O29 0.0332(17) 0.0343(17) 0.080(3) -0.0062(19) -0.0021(18) 0.0057(15)
C11 0.047(2) 0.039(2) 0.040(2) 0.0003(19) 0.0084(19) 0.0016(19)
C12 0.055(3) 0.040(2) 0.054(3) -0.001(2) 0.009(2) -0.004(2)
C13 0.065(3) 0.039(2) 0.074(3) 0.004(2) 0.011(3) -0.009(2)
C14 0.057(2) 0.045(2) 0.074(3) -0.013(2) 0.024(2) -0.017(2)
C15 0.048(2) 0.050(2) 0.052(3) -0.008(2) 0.001(2) -0.001(2)
C16 0.050(2) 0.040(2) 0.040(2) -0.0024(19) 0.001(2) -0.008(2)
O12 0.073(2) 0.073(2) 0.0422(17) 0.0113(16) -0.0016(16) -0.0166(17)
C17 0.109(4) 0.103(4) 0.065(3) 0.042(3) 0.014(3) -0.007(4)

loop_
_geom_bond_atom_site_label_1
_geom_bond_atom_site_label_2
_geom_bond_distance
_geom_bond_site_symmetry_2
_geom_bond_publ_flag
N1 C11 1.427(5) . ?
N1 C6 1.461(5) . ?
N1 C2 1.462(5) . ?
C2 C3 1.518(5) . ?
C3 N4 1.478(5) . ?
N4 C7 1.498(5) . ?
N4 C5 1.501(5) . ?
C5 C6 1.490(5) . ?
C7 C8A 1.531(6) . ?
C7 C8 1.541(5) . ?
C8 C9 1.520(6) . ?
C9 C10 1.532(6) . ?
C10 N21 1.481(5) . ?
C10 C9A 1.534(6) . ?
C9A C8A 1.530(6) . ?
N21 C29 1.397(5) . ?
N21 C22 1.399(5) . ?
C22 O22 1.193(5) . ?
C22 C23 1.492(6) . ?
C23 C28 1.376(6) . ?
C23 C24 1.384(6) . ?
C24 C25 1.402(7) . ?
C25 C26 1.379(8) . ?
C26 C27 1.385(8) . ?
C27 C28 1.394(6) . ?
C28 C29 1.472(6) . ?
C29 O29 1.201(5) . ?
C11 C16 1.383(5) . ?
C11 C12 1.413(6) . ?
C12 O12 1.376(5) . ?
C12 C13 1.376(6) . ?
C13 C14 1.401(6) . ?
C14 C15 1.369(6) . ?
C15 C16 1.389(6) . ?
O12 C17 1.409(5) . ?
